data_7701493
loop_
_publ_author_name
'Xin, Wen-Bo'
'Xu, Guan-Cheng'
'Li, Min'

_publ_section_title
;
 Synthesis and Characterization of a New Organic-inorganic Hybrid
 Ferroelectric: (C4H10N)6[InBr6][InBr4]3&#x2022;H2O
;
_journal_name_full 'Dalton Transactions'
_journal_paper_doi 10.1039/C9DT03970H
_journal_year 2019
_chemical_formula_moiety '3(Br4 In), Br6 In, H2 O, 6(C4 H10 N)'
_chemical_formula_sum 'C24 H62 Br18 In4 N6 O'
_chemical_formula_weight 2348.45
_space_group_crystal_system orthorhombic
_space_group_IT_number 33
_space_group_name_Hall 'P 2c -2n'
_space_group_name_H-M_alt 'P n a 21'
_atom_sites_solution_hydrogens mixed
_atom_sites_solution_primary iterative
_audit_creation_date 2019-05-29
_audit_creation_method
;
Olex2 1.2
(compiled 2018.05.29 svn.r3508 for OlexSys, GUI svn.r5506)
;
_audit_update_record
;
2019-09-16 deposited with the CCDC.	2019-11-04 downloaded from the CCDC.
;
_cell_angle_alpha 90
_cell_angle_beta 90
_cell_angle_gamma 90
_cell_formula_units_Z 4
_cell_length_a 14.9084(4)
_cell_length_b 20.8427(7)
_cell_length_c 19.5727(5)
_cell_measurement_reflns_used 4674
_cell_measurement_temperature 150.00(10)
_cell_measurement_theta_max 71.9470
_cell_measurement_theta_min 4.2310
_cell_volume 6081.9(3)
_computing_cell_refinement 'CrysAlisPro 1.171.39.46 (Rigaku OD, 2018)'
_computing_data_collection 'CrysAlisPro 1.171.39.46 (Rigaku OD, 2018)'
_computing_data_reduction 'CrysAlisPro 1.171.39.46 (Rigaku OD, 2018)'
_computing_molecular_graphics 'Olex2 (Dolomanov et al., 2009)'
_computing_publication_material 'Olex2 (Dolomanov et al., 2009)'
_computing_structure_refinement 'ShelXL (Sheldrick, 2015)'
_computing_structure_solution 'olex2.solve (Bourhis et al., 2015)'
_diffrn_ambient_environment N~2~
_diffrn_ambient_temperature 150.00(10)
_diffrn_detector 'CCD plate'
_diffrn_detector_area_resol_mean 10.6525
_diffrn_detector_type Atlas
_diffrn_measured_fraction_theta_full 0.960
_diffrn_measured_fraction_theta_max 0.960
_diffrn_measurement_details
;
List of Runs (angles in degrees, time in seconds):

  # Type    Start    End  Width  t~exp~   \w     \q     \k     \f   Frames
#--------------------------------------------------------------------------
  1  \w    -30.00  24.00   1.00    3.00    --  -39.95  57.00  90.00   54
  2  \w   -106.00 -50.00   1.00    3.00    --  -39.95 -57.00   0.00   56
  3  \w     43.00  94.00   1.00    3.00    --   39.95-125.00 -30.00   51
  4  \w     87.00 164.00   1.00    6.00    --  105.48  45.00 120.00   77
  5  \w    101.00 178.00   1.00    6.00    --  105.48 125.00 -90.00   77
  6  \w     95.00 178.00   1.00    6.00    --  105.48 125.00-180.00   83
;
_diffrn_measurement_device 'four-circle diffractometer'
_diffrn_measurement_device_type 'SuperNova, Dual, Cu at home/near, Atlas'
_diffrn_measurement_method '\w scans'
_diffrn_orient_matrix_type 'CrysAlisPro convention (1999,Acta A55,543-557)'
_diffrn_orient_matrix_UB_11 0.0477687000
_diffrn_orient_matrix_UB_12 0.0589957000
_diffrn_orient_matrix_UB_13 0.0302628000
_diffrn_orient_matrix_UB_21 0.0891900000
_diffrn_orient_matrix_UB_22 -0.0374939000
_diffrn_orient_matrix_UB_23 0.0009353000
_diffrn_orient_matrix_UB_31 0.0210203000
_diffrn_orient_matrix_UB_32 0.0240611000
_diffrn_orient_matrix_UB_33 -0.0726362000
_diffrn_radiation_monochromator mirror
_diffrn_radiation_probe x-ray
_diffrn_radiation_type CuK\a
_diffrn_radiation_wavelength 1.54184
_diffrn_reflns_av_R_equivalents 0.0445
_diffrn_reflns_av_unetI/netI 0.0630
_diffrn_reflns_Laue_measured_fraction_full 0.960
_diffrn_reflns_Laue_measured_fraction_max 0.960
_diffrn_reflns_limit_h_max 17
_diffrn_reflns_limit_h_min -17
_diffrn_reflns_limit_k_max 15
_diffrn_reflns_limit_k_min -23
_diffrn_reflns_limit_l_max 23
_diffrn_reflns_limit_l_min -22
_diffrn_reflns_number 12124
_diffrn_reflns_point_group_measured_fraction_full 0.961
_diffrn_reflns_point_group_measured_fraction_max 0.961
_diffrn_reflns_theta_full 65.997
_diffrn_reflns_theta_max 65.997
_diffrn_reflns_theta_min 3.645
_diffrn_source 'micro-focus sealed X-ray tube'
_diffrn_source_type 'SuperNova (Cu) X-ray Source'
_exptl_absorpt_coefficient_mu 26.041
_exptl_absorpt_correction_T_max 1.00000
_exptl_absorpt_correction_T_min 0.22727
_exptl_absorpt_correction_type multi-scan
_exptl_absorpt_process_details
;
CrysAlisPro 1.171.39.46 (Rigaku Oxford Diffraction, 2018)
Empirical absorption correction using spherical harmonics,
 implemented in SCALE3 ABSPACK scaling algorithm.
;
_exptl_crystal_density_diffrn 2.565
_exptl_crystal_description block
_exptl_crystal_F_000 4328
_exptl_crystal_size_max 0.19
_exptl_crystal_size_mid 0.18
_exptl_crystal_size_min 0.17
_refine_diff_density_max 2.708
_refine_diff_density_min -1.803
_refine_diff_density_rms 0.310
_refine_ls_abs_structure_details
;
 Refined as an inversion twin.
;
_refine_ls_abs_structure_Flack 0.49(2)
_refine_ls_extinction_method none
_refine_ls_goodness_of_fit_ref 1.113
_refine_ls_hydrogen_treatment constr
_refine_ls_matrix_type full
_refine_ls_number_parameters 479
_refine_ls_number_reflns 7688
_refine_ls_number_restraints 236
_refine_ls_restrained_S_all 1.099
_refine_ls_R_factor_all 0.0881
_refine_ls_R_factor_gt 0.0810
_refine_ls_shift/su_max 0.001
_refine_ls_shift/su_mean 0.000
_refine_ls_structure_factor_coef Fsqd
_refine_ls_weighting_details 'w=1/[\s^2^(Fo^2^)+(0.0997P)^2^+191.0617P] where P=(Fo^2^+2Fc^2^)/3'
_refine_ls_weighting_scheme calc
_refine_ls_wR_factor_gt 0.2069
_refine_ls_wR_factor_ref 0.2131
_reflns_Friedel_coverage 0.939
_reflns_Friedel_fraction_full 0.962
_reflns_Friedel_fraction_max 0.962
_reflns_number_gt 6977
_reflns_number_total 7688
_reflns_threshold_expression 'I > 2\s(I)'
_cod_data_source_file c9dt03970h2.cif
_cod_data_source_block 03083
_cod_original_cell_volume 6081.8(3)
_cod_database_code 7701493
_shelx_shelxl_version_number 2014/7
_chemical_oxdiff_formula 'C11 H10 N O'
_chemical_oxdiff_usercomment C4A-C3-CSCl
_shelx_space_group_comment
;
The symmetry employed for this shelxl refinement is uniquely defined
by the following loop, which should always be used as a source of
symmetry information in preference to the above space-group names.
They are only intended as comments.
;
_shelx_estimated_absorpt_t_max 0.096
_shelx_estimated_absorpt_t_min 0.083
_reflns_odcompleteness_completeness 99.04
_reflns_odcompleteness_iscentric 1
_reflns_odcompleteness_theta 66.49
_olex2_refinement_description
;
1. Twinned data refinement
 Scales: 0.51(2)
 0.49(2)
2. Fixed Uiso
 At 1.2 times of:
  All C(H,H) groups, All N(H,H) groups
 At 1.5 times of:
  All O(H,H) groups
3. Restrained distances
 N1-C4
 1.47 with sigma of 0.02
 C4-N1
 1.55 with sigma of 0.02
 C4-C3
 1.55 with sigma of 0.02
 C19-C18
 1.55 with sigma of 0.02
 C2-C3
 1.55 with sigma of 0.02
 C9-C10
 1.55 with sigma of 0.02
 C15-C14
 1.55 with sigma of 0.02
4. Uiso/Uaniso restraints and constraints
N1 \\sim C1 \\sim C2 \\sim C3 \\sim C4: within 2A with sigma of 0.04 and sigma
for terminal atoms of 0.08
C9 \\sim C10 \\sim C11 \\sim C12: within 2A with sigma of 0.04 and sigma for
terminal atoms of 0.08
Uanis(C9) \\sim Ueq, Uanis(N3) \\sim Ueq, Uanis(C12) \\sim Ueq, Uanis(C11)
\\sim Ueq, Uanis(C10) \\sim Ueq, Uanis(C7) \\sim Ueq, Uanis(N2) \\sim Ueq,
Uanis(C8) \\sim Ueq, Uanis(C5) \\sim Ueq, Uanis(C6) \\sim Ueq, Uanis(C15) \\sim
Ueq, Uanis(N4) \\sim Ueq, Uanis(C16) \\sim Ueq, Uanis(C13) \\sim Ueq,
Uanis(C14) \\sim Ueq, Uanis(C4) \\sim Ueq, Uanis(N1) \\sim Ueq, Uanis(C1) \\sim
Ueq, Uanis(C3) \\sim Ueq, Uanis(C2) \\sim Ueq, Uanis(C24) \\sim Ueq, Uanis(N6)
\\sim Ueq, Uanis(C23) \\sim Ueq, Uanis(C21) \\sim Ueq, Uanis(C22) \\sim Ueq,
Uanis(C20) \\sim Ueq, Uanis(N5) \\sim Ueq, Uanis(C17) \\sim Ueq, Uanis(C19)
\\sim Ueq, Uanis(C18) \\sim Ueq: with sigma of 0.01 and sigma for terminal
atoms of 0.02
5.a Riding coordinates:
 O1W(H1WA,H1WB)
5.b Secondary CH2 refined with riding coordinates:
 N1(H1A,H1B), C1(H1C,H1D), C2(H2A,H2B), C3(H3A,H3B), C4(H4A,H4B), N2(H2C,H2D),
 C5(H5A,H5B), C6(H6A,H6B), C7(H7A,H7B), C8(H8A,H8B), N3(H3C,H3D), C9(H9A,H9B),
 C10(H10A,H10B), C11(H11A,H11B), C12(H12A,H12B), N4(H4C,H4D), C13(H13A,H13B),
 C14(H14A,H14B), C15(H15A,H15B), C16(H16A,H16B), N5(H5C,H5D), C17(H17A,H17B),
 C18(H18A,H18B), C19(H19A,H19B), C20(H20A,H20B), N6(H6C,H6D), C21(H21A,H21B),
 C22(H22A,H22B), C23(H23A,H23B), C24(H24A,H24B)
;
_olex2_submission_special_instructions 'No special instructions were received'
_oxdiff_exptl_absorpt_empirical_details
;
Empirical correction (ABSPACK) includes:
- Absorption correction using spherical harmonics
- Frame scaling
;
_oxdiff_exptl_absorpt_empirical_full_max 2.559
_oxdiff_exptl_absorpt_empirical_full_min 0.445

loop_
_space_group_symop_operation_xyz
'x, y, z'
'-x, -y, z+1/2'
'x+1/2, -y+1/2, z'
'-x+1/2, y+1/2, z+1/2'

loop_
_atom_site_label
_atom_site_type_symbol
_atom_site_fract_x
_atom_site_fract_y
_atom_site_fract_z
_atom_site_U_iso_or_equiv
_atom_site_adp_type
_atom_site_occupancy
_atom_site_site_symmetry_order
_atom_site_calc_flag
_atom_site_refinement_flags_posn
_atom_site_refinement_flags_adp
In1 In 0.12929(13) 0.41116(11) 0.72145(12) 0.0308(5) Uani 1 1 d . .
Br1 Br 0.0996(3) 0.3445(3) 0.8211(2) 0.0575(12) Uani 1 1 d . .
Br2 Br 0.1146(3) 0.32945(18) 0.6303(2) 0.0443(9) Uani 1 1 d . .
Br3 Br 0.0245(2) 0.50951(19) 0.7195(2) 0.0431(9) Uani 1 1 d . .
Br4 Br 0.2887(2) 0.4546(2) 0.7255(2) 0.0432(9) Uani 1 1 d . .
In2 In 0.75440(16) 0.42382(12) 0.51460(13) 0.0395(6) Uani 1 1 d . .
Br5 Br 0.6701(4) 0.3144(2) 0.5009(3) 0.0668(13) Uani 1 1 d . .
Br6 Br 0.9064(3) 0.4028(3) 0.5596(3) 0.0678(13) Uani 1 1 d . .
Br7 Br 0.6713(3) 0.4989(2) 0.5907(2) 0.0596(12) Uani 1 1 d . .
Br8 Br 0.7662(3) 0.48211(19) 0.4085(2) 0.0459(9) Uani 1 1 d . .
In3 In 0.36609(14) 0.37984(13) 0.26891(12) 0.0364(6) Uani 1 1 d . .
Br9 Br 0.4011(3) 0.3178(2) 0.3706(2) 0.0537(11) Uani 1 1 d . .
Br10 Br 0.4570(3) 0.4860(2) 0.2568(2) 0.0558(11) Uani 1 1 d . .
Br11 Br 0.2032(2) 0.4071(2) 0.2618(2) 0.0511(11) Uani 1 1 d . .
Br12 Br 0.4070(3) 0.3020(3) 0.1795(3) 0.0677(14) Uani 1 1 d . .
In4 In 0.26900(13) 0.60685(10) 0.49247(11) 0.0267(5) Uani 1 1 d . .
Br13 Br 0.4155(2) 0.58605(16) 0.56188(19) 0.0336(7) Uani 1 1 d . .
Br14 Br 0.2328(2) 0.71682(18) 0.5611(2) 0.0402(8) Uani 1 1 d . .
Br15 Br 0.1236(2) 0.6244(2) 0.4183(2) 0.0441(9) Uani 1 1 d . .
Br16 Br 0.3153(3) 0.50144(17) 0.4146(2) 0.0398(8) Uani 1 1 d . .
Br17 Br 0.1758(2) 0.5229(2) 0.5668(2) 0.0493(10) Uani 1 1 d . .
Br18 Br 0.3629(2) 0.68639(16) 0.41157(19) 0.0349(7) Uani 1 1 d . .
O1W O 0.518(2) 0.4457(15) 0.4519(17) 0.070(9) Uani 1 1 d . .
H1WA H 0.5697 0.4452 0.4330 0.105 Uiso 1 1 d R .
H1WB H 0.4846 0.4254 0.4244 0.105 Uiso 1 1 d R .
N1 N 0.398(3) 0.412(2) 0.566(3) 0.082(11) Uani 1 1 d D U
H1A H 0.3629 0.4397 0.5878 0.098 Uiso 1 1 calc R .
H1B H 0.4204 0.4324 0.5292 0.098 Uiso 1 1 calc R .
C1 C 0.348(3) 0.360(2) 0.545(3) 0.073(12) Uani 1 1 d . U
H1C H 0.3449 0.3587 0.4950 0.088 Uiso 1 1 calc R .
H1D H 0.2877 0.3628 0.5624 0.088 Uiso 1 1 calc R .
C2 C 0.391(4) 0.300(2) 0.570(3) 0.079(12) Uani 1 1 d D U
H2A H 0.4346 0.2836 0.5375 0.095 Uiso 1 1 calc R .
H2B H 0.3476 0.2675 0.5807 0.095 Uiso 1 1 calc R .
C3 C 0.438(4) 0.327(2) 0.635(3) 0.093(14) Uani 1 1 d D U
H3A H 0.3948 0.3323 0.6721 0.111 Uiso 1 1 calc R .
H3B H 0.4856 0.2991 0.6502 0.111 Uiso 1 1 calc R .
C4 C 0.475(4) 0.393(3) 0.612(3) 0.112(16) Uani 1 1 d D U
H4A H 0.4824 0.4224 0.6499 0.134 Uiso 1 1 calc R .
H4B H 0.5310 0.3887 0.5872 0.134 Uiso 1 1 calc R .
N2 N 0.262(2) 0.6297(16) 0.7008(17) 0.048(8) Uani 1 1 d . U
H2C H 0.2431 0.6515 0.6646 0.058 Uiso 1 1 calc R .
H2D H 0.2610 0.5881 0.6904 0.058 Uiso 1 1 calc R .
C5 C 0.353(3) 0.648(2) 0.716(3) 0.063(11) Uani 1 1 d . U
H5A H 0.3952 0.6143 0.7061 0.076 Uiso 1 1 calc R .
H5B H 0.3702 0.6868 0.6916 0.076 Uiso 1 1 calc R .
C6 C 0.348(4) 0.660(3) 0.786(4) 0.099(19) Uani 1 1 d . U
H6A H 0.3923 0.6910 0.7998 0.118 Uiso 1 1 calc R .
H6B H 0.3581 0.6203 0.8113 0.118 Uiso 1 1 calc R .
C7 C 0.258(3) 0.684(2) 0.800(3) 0.063(12) Uani 1 1 d . U
H7A H 0.2427 0.6797 0.8482 0.076 Uiso 1 1 calc R .
H7B H 0.2517 0.7284 0.7864 0.076 Uiso 1 1 calc R .
C8 C 0.204(3) 0.642(2) 0.758(2) 0.052(10) Uani 1 1 d . U
H8A H 0.1895 0.6023 0.7818 0.062 Uiso 1 1 calc R .
H8B H 0.1491 0.6625 0.7435 0.062 Uiso 1 1 calc R .
N3 N 0.436(2) 0.8208(14) 0.5007(17) 0.044(7) Uani 1 1 d . U
H3C H 0.4814 0.8292 0.4723 0.053 Uiso 1 1 calc R .
H3D H 0.4001 0.7931 0.4799 0.053 Uiso 1 1 calc R .
C9 C 0.387(3) 0.879(2) 0.512(2) 0.070(12) Uani 1 1 d D U
H9A H 0.3235 0.8714 0.5090 0.084 Uiso 1 1 calc R .
H9B H 0.4037 0.9110 0.4782 0.084 Uiso 1 1 calc R .
C10 C 0.412(4) 0.903(3) 0.583(2) 0.085(13) Uani 1 1 d D U
H10A H 0.3596 0.9197 0.6078 0.102 Uiso 1 1 calc R .
H10B H 0.4581 0.9358 0.5823 0.102 Uiso 1 1 calc R .
C11 C 0.446(3) 0.8383(19) 0.614(2) 0.055(9) Uani 1 1 d . U
H11A H 0.4971 0.8470 0.6436 0.066 Uiso 1 1 calc R .
H11B H 0.3991 0.8200 0.6426 0.066 Uiso 1 1 calc R .
C12 C 0.473(2) 0.7896(18) 0.562(2) 0.043(8) Uani 1 1 d . U
H12A H 0.5377 0.7848 0.5590 0.052 Uiso 1 1 calc R .
H12B H 0.4457 0.7482 0.5699 0.052 Uiso 1 1 calc R .
N4 N 0.5605(18) 0.5936(13) 0.4375(15) 0.034(6) Uani 1 1 d . U
H4C H 0.5789 0.5545 0.4491 0.040 Uiso 1 1 calc R .
H4D H 0.5050 0.5989 0.4532 0.040 Uiso 1 1 calc R .
C13 C 0.561(3) 0.599(2) 0.366(3) 0.064(12) Uani 1 1 d . U
H13A H 0.5001 0.6001 0.3476 0.076 Uiso 1 1 calc R .
H13B H 0.5941 0.5649 0.3444 0.076 Uiso 1 1 calc R .
C14 C 0.611(3) 0.669(2) 0.356(2) 0.061(11) Uani 1 1 d D U
H14A H 0.6422 0.6713 0.3130 0.073 Uiso 1 1 calc R .
H14B H 0.5689 0.7042 0.3600 0.073 Uiso 1 1 calc R .
C15 C 0.675(3) 0.667(2) 0.416(2) 0.067(12) Uani 1 1 d D U
H15A H 0.7261 0.6388 0.4073 0.081 Uiso 1 1 calc R .
H15B H 0.6971 0.7092 0.4281 0.081 Uiso 1 1 calc R .
C16 C 0.619(3) 0.641(2) 0.468(2) 0.051(10) Uani 1 1 d . U
H16A H 0.5840 0.6753 0.4888 0.062 Uiso 1 1 calc R .
H16B H 0.6555 0.6216 0.5039 0.062 Uiso 1 1 calc R .
N5 N 0.267(2) 0.6030(16) 0.277(2) 0.054(9) Uani 1 1 d . U
H5C H 0.2992 0.5676 0.2711 0.065 Uiso 1 1 calc R .
H5D H 0.2632 0.6111 0.3214 0.065 Uiso 1 1 calc R .
C17 C 0.312(3) 0.659(2) 0.241(3) 0.065(13) Uani 1 1 d . U
H17A H 0.3466 0.6441 0.2020 0.078 Uiso 1 1 calc R .
H17B H 0.3510 0.6819 0.2717 0.078 Uiso 1 1 calc R .
C18 C 0.234(3) 0.703(3) 0.217(4) 0.099(19) Uani 1 1 d D U
H18A H 0.2369 0.7111 0.1680 0.118 Uiso 1 1 calc R .
H18B H 0.2323 0.7428 0.2416 0.118 Uiso 1 1 calc R .
C19 C 0.155(3) 0.658(2) 0.235(3) 0.082(16) Uani 1 1 d D U
H19A H 0.1245 0.6761 0.2750 0.099 Uiso 1 1 calc R .
H19B H 0.1122 0.6586 0.1979 0.099 Uiso 1 1 calc R .
C20 C 0.179(3) 0.593(2) 0.250(3) 0.064(12) Uani 1 1 d . U
H20A H 0.1388 0.5739 0.2835 0.076 Uiso 1 1 calc R .
H20B H 0.1794 0.5668 0.2091 0.076 Uiso 1 1 calc R .
N6 N 0.103(3) 0.437(2) 0.432(2) 0.077(12) Uani 1 1 d . U
H6C H 0.1009 0.4572 0.4715 0.092 Uiso 1 1 calc R .
H6D H 0.1465 0.4549 0.4072 0.092 Uiso 1 1 calc R .
C21 C 0.020(3) 0.448(2) 0.397(2) 0.051(10) Uani 1 1 d . U
H21A H 0.0272 0.4760 0.3575 0.061 Uiso 1 1 calc R .
H21B H -0.0254 0.4661 0.4272 0.061 Uiso 1 1 calc R .
C22 C -0.002(3) 0.3774(19) 0.376(2) 0.049(9) Uani 1 1 d . U
H22A H -0.0647 0.3689 0.3849 0.059 Uiso 1 1 calc R .
H22B H 0.0084 0.3724 0.3275 0.059 Uiso 1 1 calc R .
C23 C 0.055(3) 0.329(2) 0.415(3) 0.056(10) Uani 1 1 d . U
H23A H 0.0794 0.2967 0.3841 0.067 Uiso 1 1 calc R .
H23B H 0.0204 0.3077 0.4502 0.067 Uiso 1 1 calc R .
C24 C 0.129(3) 0.3715(18) 0.445(2) 0.045(9) Uani 1 1 d . U
H24A H 0.1340 0.3641 0.4935 0.054 Uiso 1 1 calc R .
H24B H 0.1857 0.3621 0.4233 0.054 Uiso 1 1 calc R .

loop_
_atom_site_aniso_label
_atom_site_aniso_U_11
_atom_site_aniso_U_22
_atom_site_aniso_U_33
_atom_site_aniso_U_23
_atom_site_aniso_U_13
_atom_site_aniso_U_12
In1 0.0222(10) 0.0449(13) 0.0253(11) 0.0032(10) 0.0002(10) 0.0035(9)
Br1 0.050(2) 0.086(3) 0.036(2) 0.025(2) 0.001(2) 0.000(2)
Br2 0.049(2) 0.042(2) 0.042(2) -0.0039(17) -0.0026(19) 0.0052(16)
Br3 0.0370(17) 0.056(2) 0.0366(19) 0.0025(17) 0.0056(17) 0.0167(16)
Br4 0.0229(15) 0.072(2) 0.0349(19) 0.0055(19) -0.0025(16) -0.0006(16)
In2 0.0398(12) 0.0427(14) 0.0359(13) -0.0027(11) -0.0045(11) 0.0005(10)
Br5 0.089(3) 0.044(2) 0.068(3) 0.000(2) -0.003(3) -0.014(2)
Br6 0.049(2) 0.109(4) 0.045(2) 0.008(3) -0.015(2) 0.013(2)
Br7 0.059(3) 0.070(3) 0.050(3) -0.014(2) 0.016(2) -0.004(2)
Br8 0.049(2) 0.052(2) 0.036(2) 0.0044(18) -0.0059(18) 0.0028(17)
In3 0.0225(10) 0.0553(15) 0.0313(12) -0.0109(11) -0.0017(10) 0.0030(10)
Br9 0.067(3) 0.050(2) 0.044(2) -0.0027(19) -0.012(2) 0.017(2)
Br10 0.047(2) 0.077(3) 0.043(2) -0.017(2) 0.009(2) -0.022(2)
Br11 0.0211(16) 0.083(3) 0.049(2) -0.004(2) -0.0079(18) 0.0041(17)
Br12 0.056(3) 0.092(4) 0.055(3) -0.042(3) 0.014(2) -0.015(2)
In4 0.0196(8) 0.0383(11) 0.0223(10) 0.0006(9) 0.0002(9) 0.0021(8)
Br13 0.0285(15) 0.0424(18) 0.0298(17) -0.0029(15) -0.0088(15) 0.0006(13)
Br14 0.0363(18) 0.051(2) 0.0335(19) -0.0061(16) -0.0013(16) 0.0141(15)
Br15 0.0278(16) 0.071(3) 0.033(2) 0.0045(18) -0.0096(16) 0.0058(16)
Br16 0.053(2) 0.0358(18) 0.0304(18) -0.0059(15) 0.0015(17) 0.0029(15)
Br17 0.0335(18) 0.084(3) 0.0304(19) 0.0117(19) 0.0044(17) -0.0154(18)
Br18 0.0375(17) 0.0351(18) 0.0321(18) 0.0059(15) 0.0030(16) -0.0016(14)
O1W 0.07(2) 0.08(2) 0.06(2) -0.008(17) -0.023(17) 0.028(17)
N1 0.095(15) 0.078(14) 0.074(14) 0.006(11) 0.006(11) 0.004(11)
C1 0.069(15) 0.079(15) 0.071(15) 0.006(11) 0.000(11) 0.005(11)
C2 0.080(15) 0.079(15) 0.078(16) -0.006(11) -0.001(11) -0.014(11)
C3 0.095(17) 0.093(17) 0.089(17) -0.001(11) -0.006(11) 0.002(11)
C4 0.110(19) 0.117(19) 0.108(19) -0.010(12) 0.003(12) -0.006(12)
N2 0.061(12) 0.045(12) 0.039(12) 0.007(10) 0.000(10) -0.001(10)
C5 0.060(15) 0.072(15) 0.057(15) -0.002(11) -0.001(11) -0.002(11)
C6 0.10(2) 0.10(2) 0.10(2) -0.004(12) 0.001(12) -0.006(12)
C7 0.061(15) 0.068(15) 0.060(16) 0.002(11) -0.003(11) 0.009(11)
C8 0.050(13) 0.051(13) 0.054(14) 0.000(11) 0.006(11) 0.002(10)
N3 0.050(11) 0.040(11) 0.043(12) 0.002(10) -0.006(10) -0.004(9)
C9 0.070(15) 0.070(15) 0.071(16) -0.001(11) -0.003(11) 0.002(11)
C10 0.087(16) 0.083(16) 0.084(16) -0.005(11) -0.004(11) 0.004(11)
C11 0.057(13) 0.053(13) 0.055(13) 0.000(10) 0.002(10) 0.010(10)
C12 0.039(12) 0.047(12) 0.045(12) 0.002(10) 0.002(10) -0.007(10)
N4 0.026(10) 0.038(10) 0.037(11) 0.000(9) 0.004(9) -0.005(8)
C13 0.059(15) 0.072(16) 0.059(15) -0.003(11) -0.008(11) 0.005(11)
C14 0.056(15) 0.065(15) 0.060(15) -0.005(11) 0.007(11) 0.007(11)
C15 0.064(15) 0.070(16) 0.068(16) -0.001(11) 0.009(11) -0.004(11)
C16 0.048(13) 0.058(14) 0.048(14) -0.003(11) -0.002(11) -0.004(10)
N5 0.057(13) 0.050(12) 0.056(13) 0.001(10) -0.004(10) 0.005(10)
C17 0.062(16) 0.069(16) 0.063(16) 0.001(11) 0.002(11) -0.010(11)
C18 0.10(2) 0.10(2) 0.10(2) 0.003(12) -0.001(12) -0.004(12)
C19 0.078(18) 0.087(19) 0.082(19) -0.001(12) -0.001(12) -0.003(12)
C20 0.068(15) 0.063(15) 0.061(15) 0.003(11) 0.007(11) -0.012(11)
N6 0.073(15) 0.079(15) 0.078(16) 0.000(11) -0.010(11) -0.004(11)
C21 0.050(13) 0.054(14) 0.049(14) -0.001(11) -0.002(11) -0.003(10)
C22 0.045(13) 0.053(13) 0.048(13) -0.009(11) -0.005(11) -0.001(10)
C23 0.052(14) 0.059(14) 0.057(14) -0.002(11) -0.007(11) -0.004(11)
C24 0.048(13) 0.041(13) 0.045(13) 0.001(10) -0.001(11) 0.004(10)

loop_
_atom_type_symbol
_atom_type_description
_atom_type_scat_dispersion_real
_atom_type_scat_dispersion_imag
_atom_type_scat_source
C C 0.0181 0.0091 'International Tables Vol C Tables 4.2.6.8 and 6.1.1.4'
H H 0.0000 0.0000 'International Tables Vol C Tables 4.2.6.8 and 6.1.1.4'
N N 0.0311 0.0180 'International Tables Vol C Tables 4.2.6.8 and 6.1.1.4'
O O 0.0492 0.0322 'International Tables Vol C Tables 4.2.6.8 and 6.1.1.4'
Br Br -0.6763 1.2805 'International Tables Vol C Tables 4.2.6.8 and 6.1.1.4'
In In 0.0822 5.0449 'International Tables Vol C Tables 4.2.6.8 and 6.1.1.4'

loop_
_geom_angle_atom_site_label_1
_geom_angle_atom_site_label_2
_geom_angle_atom_site_label_3
_geom_angle
Br1 In1 Br2 99.69(18)
Br1 In1 Br3 110.83(17)
Br1 In1 Br4 110.39(16)
Br2 In1 Br3 118.87(16)
Br2 In1 Br4 110.49(16)
Br4 In1 Br3 106.44(15)
Br6 In2 Br5 108.8(2)
Br6 In2 Br7 110.8(2)
Br7 In2 Br5 111.72(19)
Br8 In2 Br5 112.68(18)
Br8 In2 Br6 109.20(19)
Br8 In2 Br7 103.55(18)
Br9 In3 Br10 114.51(18)
Br9 In3 Br11 112.05(18)
Br9 In3 Br12 100.3(2)
Br11 In3 Br10 107.91(18)
Br12 In3 Br10 111.47(18)
Br12 In3 Br11 110.53(18)
Br13 In4 Br14 92.82(13)
Br13 In4 Br15 177.53(15)
Br13 In4 Br16 86.89(13)
Br13 In4 Br17 92.47(13)
Br13 In4 Br18 88.46(12)
Br14 In4 Br16 174.80(15)
Br15 In4 Br14 89.52(13)
Br15 In4 Br16 90.72(14)
Br15 In4 Br17 87.89(14)
Br15 In4 Br18 91.05(13)
Br17 In4 Br14 100.41(15)
Br17 In4 Br16 84.79(14)
Br17 In4 Br18 176.63(15)
Br18 In4 Br14 82.78(13)
Br18 In4 Br16 92.03(13)
H1WA O1W H1WB 104.5
H1A N1 H1B 107.9
C1 N1 H1A 109.2
C1 N1 H1B 109.2
C1 N1 C4 112(4)
C4 N1 H1A 109.2
C4 N1 H1B 109.2
N1 C1 H1C 109.9
N1 C1 H1D 109.9
N1 C1 C2 109(4)
H1C C1 H1D 108.3
C2 C1 H1C 109.9
C2 C1 H1D 109.9
C1 C2 H2A 111.8
C1 C2 H2B 111.8
C1 C2 C3 100(4)
H2A C2 H2B 109.6
C3 C2 H2A 111.8
C3 C2 H2B 111.8
C2 C3 H3A 111.0
C2 C3 H3B 111.0
H3A C3 H3B 109.0
C4 C3 C2 104(4)
C4 C3 H3A 111.0
C4 C3 H3B 111.0
N1 C4 C3 98(4)
N1 C4 H4A 112.1
N1 C4 H4B 112.1
C3 C4 H4A 112.1
C3 C4 H4B 112.1
H4A C4 H4B 109.8
H2C N2 H2D 108.1
C5 N2 H2C 109.5
C5 N2 H2D 109.5
C8 N2 H2C 109.5
C8 N2 H2D 109.5
C8 N2 C5 111(3)
N2 C5 H5A 111.5
N2 C5 H5B 111.5
H5A C5 H5B 109.3
C6 C5 N2 101(5)
C6 C5 H5A 111.5
C6 C5 H5B 111.5
C5 C6 H6A 110.2
C5 C6 H6B 110.2
C5 C6 C7 107(6)
H6A C6 H6B 108.5
C7 C6 H6A 110.2
C7 C6 H6B 110.2
C6 C7 H7A 111.6
C6 C7 H7B 111.6
H7A C7 H7B 109.4
C8 C7 C6 101(4)
C8 C7 H7A 111.6
C8 C7 H7B 111.6
N2 C8 C7 102(3)
N2 C8 H8A 111.3
N2 C8 H8B 111.3
C7 C8 H8A 111.3
C7 C8 H8B 111.3
H8A C8 H8B 109.2
H3C N3 H3D 107.4
C9 N3 H3C 108.3
C9 N3 H3D 108.3
C9 N3 C12 116(3)
C12 N3 H3C 108.3
C12 N3 H3D 108.3
N3 C9 H9A 110.2
N3 C9 H9B 110.2
N3 C9 C10 108(4)
H9A C9 H9B 108.5
C10 C9 H9A 110.2
C10 C9 H9B 110.2
C9 C10 H10A 112.1
C9 C10 H10B 112.1
C9 C10 C11 98(4)
H10A C10 H10B 109.7
C11 C10 H10A 112.1
C11 C10 H10B 112.1
C10 C11 H11A 108.7
C10 C11 H11B 108.7
H11A C11 H11B 107.6
C12 C11 C10 114(4)
C12 C11 H11A 108.7
C12 C11 H11B 108.7
N3 C12 C11 99(3)
N3 C12 H12A 111.9
N3 C12 H12B 111.9
C11 C12 H12A 111.9
C11 C12 H12B 111.9
H12A C12 H12B 109.6
H4C N4 H4D 108.1
C13 N4 H4C 109.5
C13 N4 H4D 109.5
C13 N4 C16 111(3)
C16 N4 H4C 109.5
C16 N4 H4D 109.5
N4 C13 H13A 111.6
N4 C13 H13B 111.6
N4 C13 C14 101(3)
H13A C13 H13B 109.4
C14 C13 H13A 111.6
C14 C13 H13B 111.6
C13 C14 H14A 111.7
C13 C14 H14B 111.7
H14A C14 H14B 109.5
C15 C14 C13 100(4)
C15 C14 H14A 111.7
C15 C14 H14B 111.7
C14 C15 H15A 111.6
C14 C15 H15B 111.6
H15A C15 H15B 109.4
C16 C15 C14 101(4)
C16 C15 H15A 111.6
C16 C15 H15B 111.6
N4 C16 H16A 110.1
N4 C16 H16B 110.1
C15 C16 N4 108(4)
C15 C16 H16A 110.1
C15 C16 H16B 110.1
H16A C16 H16B 108.4
H5C N5 H5D 108.1
C17 N5 H5C 109.6
C17 N5 H5D 109.6
C20 N5 H5C 109.6
C20 N5 H5D 109.6
C20 N5 C17 110(4)
N5 C17 H17A 110.7
N5 C17 H17B 110.7
N5 C17 C18 105(4)
H17A C17 H17B 108.8
C18 C17 H17A 110.7
C18 C17 H17B 110.7
C17 C18 H18A 112.0
C17 C18 H18B 112.0
C17 C18 C19 99(4)
H18A C18 H18B 109.7
C19 C18 H18A 112.0
C19 C18 H18B 112.0
C18 C19 H19A 108.5
C18 C19 H19B 108.5
H19A C19 H19B 107.5
C20 C19 C18 115(5)
C20 C19 H19A 108.5
C20 C19 H19B 108.5
N5 C20 C19 99(4)
N5 C20 H20A 111.9
N5 C20 H20B 111.9
C19 C20 H20A 111.9
C19 C20 H20B 111.9
H20A C20 H20B 109.6
H6C N6 H6D 107.1
C21 N6 H6C 107.8
C21 N6 H6D 107.8
C21 N6 C24 118(4)
C24 N6 H6C 107.8
C24 N6 H6D 107.8
N6 C21 H21A 112.1
N6 C21 H21B 112.1
N6 C21 C22 98(3)
H21A C21 H21B 109.8
C22 C21 H21A 112.1
C22 C21 H21B 112.1
C21 C22 H22A 109.0
C21 C22 H22B 109.0
H22A C22 H22B 107.8
C23 C22 C21 113(3)
C23 C22 H22A 109.0
C23 C22 H22B 109.0
C22 C23 H23A 111.4
C22 C23 H23B 111.4
C22 C23 C24 102(3)
H23A C23 H23B 109.3
C24 C23 H23A 111.4
C24 C23 H23B 111.4
N6 C24 C23 107(3)
N6 C24 H24A 110.3
N6 C24 H24B 110.3
C23 C24 H24A 110.3
C23 C24 H24B 110.3
H24A C24 H24B 108.6

loop_
_geom_bond_atom_site_label_1
_geom_bond_atom_site_label_2
_geom_bond_distance
In1 Br1 2.436(5)
In1 Br2 2.476(4)
In1 Br3 2.577(4)
In1 Br4 2.544(4)
In2 Br5 2.617(5)
In2 Br6 2.470(5)
In2 Br7 2.491(5)
In2 Br8 2.412(5)
In3 Br9 2.431(5)
In3 Br10 2.606(5)
In3 Br11 2.498(4)
In3 Br12 2.463(5)
In4 Br13 2.608(4)
In4 Br14 2.711(4)
In4 Br15 2.634(4)
In4 Br16 2.761(4)
In4 Br17 2.666(4)
In4 Br18 2.686(4)
O1W H1WA 0.8500
O1W H1WB 0.8501
N1 H1A 0.8900
N1 H1B 0.8900
N1 C1 1.39(6)
N1 C4 1.510(18)
C1 H1C 0.9700
C1 H1D 0.9700
C1 C2 1.48(7)
C2 H2A 0.9700
C2 H2B 0.9700
C2 C3 1.56(2)
C3 H3A 0.9700
C3 H3B 0.9700
C3 C4 1.55(2)
C4 H4A 0.9700
C4 H4B 0.9700
N2 H2C 0.8900
N2 H2D 0.8900
N2 C5 1.44(6)
N2 C8 1.44(5)
C5 H5A 0.9700
C5 H5B 0.9700
C5 C6 1.39(8)
C6 H6A 0.9700
C6 H6B 0.9700
C6 C7 1.45(8)
C7 H7A 0.9700
C7 H7B 0.9700
C7 C8 1.45(6)
C8 H8A 0.9700
C8 H8B 0.9700
N3 H3C 0.8900
N3 H3D 0.8900
N3 C9 1.44(5)
N3 C12 1.46(5)
C9 H9A 0.9700
C9 H9B 0.9700
C9 C10 1.53(2)
C10 H10A 0.9700
C10 H10B 0.9700
C10 C11 1.57(7)
C11 H11A 0.9700
C11 H11B 0.9700
C11 C12 1.50(6)
C12 H12A 0.9700
C12 H12B 0.9700
N4 H4C 0.8900
N4 H4D 0.8900
N4 C13 1.41(6)
N4 C16 1.46(5)
C13 H13A 0.9700
C13 H13B 0.9700
C13 C14 1.64(7)
C14 H14A 0.9700
C14 H14B 0.9700
C14 C15 1.52(2)
C15 H15A 0.9700
C15 H15B 0.9700
C15 C16 1.42(6)
C16 H16A 0.9700
C16 H16B 0.9700
N5 H5C 0.8900
N5 H5D 0.8900
N5 C17 1.52(6)
N5 C20 1.43(6)
C17 H17A 0.9700
C17 H17B 0.9700
C17 C18 1.54(8)
C18 H18A 0.9700
C18 H18B 0.9700
C18 C19 1.54(2)
C19 H19A 0.9700
C19 H19B 0.9700
C19 C20 1.44(7)
C20 H20A 0.9700
C20 H20B 0.9700
N6 H6C 0.8900
N6 H6D 0.8900
N6 C21 1.43(5)
N6 C24 1.44(6)
C21 H21A 0.9700
C21 H21B 0.9700
C21 C22 1.57(6)
C22 H22A 0.9700
C22 H22B 0.9700
C22 C23 1.52(6)
C23 H23A 0.9700
C23 H23B 0.9700
C23 C24 1.53(5)
C24 H24A 0.9700
C24 H24B 0.9700

loop_
_twin_individual_id
_twin_individual_mass_fraction_refined
1 0.51(2)
2 0.49(2)
